data_4003614
loop_
_publ_author_name
'Creason, Tielyr D.'
'McWhorter, Timothy M.'
'Bell, Zane'
'Du, Mao-Hua'
'Saparov, Bayrammurad'

_publ_section_title
;
 K2CuX3 (X = Cl, Br): All-Inorganic Lead-Free Blue Emitters with
 Near-Unity Photoluminescence Quantum Yield
;
_journal_name_full 'Chemistry of Materials'
_journal_paper_doi 10.1021/acs.chemmater.0c02098
_journal_year 2020
_chemical_formula_moiety 'Br3 Cu K2'
_chemical_formula_sum 'Br3 Cu K2'
_chemical_formula_weight 381.47
_space_group_crystal_system orthorhombic
_space_group_IT_number 62
_space_group_name_Hall '-P 2ac 2n'
_space_group_name_H-M_alt 'P n m a'
_atom_sites_solution_primary dual
_atom_sites_solution_secondary difmap
_audit_creation_method SHELXL-2018/3
_audit_update_record
;
2020-03-11 deposited with the CCDC.	2020-04-30 downloaded from the CCDC.
;
_cell_angle_alpha 90
_cell_angle_beta 90
_cell_angle_gamma 90
_cell_formula_units_Z 4
_cell_length_a 12.5112(10)
_cell_length_b 4.2939(3)
_cell_length_c 13.1645(10)
_cell_measurement_reflns_used 4970
_cell_measurement_temperature 100(2)
_cell_measurement_theta_max 33.80
_cell_measurement_theta_min 3.09
_cell_volume 707.22(9)
_computing_cell_refinement 'SAINT (Bruker, 2016)'
_computing_data_collection 'APEX3 (Bruker, 2018)'
_computing_data_reduction 'SAINT (Bruker, 2016)'
_computing_molecular_graphics 'Mercury (CCDC, 2018)'
_computing_publication_material 'SHELXL-2018/3 (Sheldrick, 2015b)'
_computing_structure_refinement 'SHELXL-2018/3 (Sheldrick, 2015b)'
_computing_structure_solution 'SHELXT (Sheldrick, 2015a)'
_diffrn_ambient_temperature 100(2)
_diffrn_measured_fraction_theta_full 1.000
_diffrn_measured_fraction_theta_max 0.999
_diffrn_measurement_device_type 'Bruker Photon II CMOS?'
_diffrn_measurement_method '\w and \f scans'
_diffrn_radiation_type MoK\a
_diffrn_radiation_wavelength 0.71073
_diffrn_reflns_av_R_equivalents 0.0606
_diffrn_reflns_av_unetI/netI 0.0412
_diffrn_reflns_Laue_measured_fraction_full 1.000
_diffrn_reflns_Laue_measured_fraction_max 0.999
_diffrn_reflns_limit_h_max 19
_diffrn_reflns_limit_h_min -18
_diffrn_reflns_limit_k_max 6
_diffrn_reflns_limit_k_min -6
_diffrn_reflns_limit_l_max 19
_diffrn_reflns_limit_l_min -20
_diffrn_reflns_number 11844
_diffrn_reflns_point_group_measured_fraction_full 1.000
_diffrn_reflns_point_group_measured_fraction_max 0.999
_diffrn_reflns_theta_full 25.242
_diffrn_reflns_theta_max 33.799
_diffrn_reflns_theta_min 2.246
_diffrn_source 'microfocus sealed tube'
_exptl_absorpt_coefficient_mu 21.085
_exptl_absorpt_correction_T_max 0.6489
_exptl_absorpt_correction_T_min 0.3849
_exptl_absorpt_correction_type multi-scan
_exptl_absorpt_process_details
; 
 SADABS 2016/2: Krause, L., Herbst-Irmer, R., Sheldrick G.M. & Stalke D., 
 J. Appl. Cryst. 48 (2015) 3-10 
;
_exptl_crystal_colour colourless
_exptl_crystal_density_diffrn 3.583
_exptl_crystal_description Needle
_exptl_crystal_F_000 688
_exptl_crystal_preparation Luminescent
_exptl_crystal_size_max 0.140
_exptl_crystal_size_mid 0.066
_exptl_crystal_size_min 0.052
_refine_diff_density_max 1.197
_refine_diff_density_min -1.153
_refine_diff_density_rms 0.280
_refine_ls_extinction_coef 0.0015(3)
_refine_ls_extinction_expression Fc^*^=kFc[1+0.001xFc^2^\l^3^/sin(2\q)]^-1/4^
_refine_ls_extinction_method 'SHELXL-2018/3 (Sheldrick 2018)'
_refine_ls_goodness_of_fit_ref 1.009
_refine_ls_hydrogen_treatment undef
_refine_ls_matrix_type full
_refine_ls_number_parameters 38
_refine_ls_number_reflns 1579
_refine_ls_number_restraints 0
_refine_ls_restrained_S_all 1.009
_refine_ls_R_factor_all 0.0464
_refine_ls_R_factor_gt 0.0316
_refine_ls_shift/su_max 0.000
_refine_ls_shift/su_mean 0.000
_refine_ls_structure_factor_coef Fsqd
_refine_ls_weighting_details 'w=1/[\s^2^(Fo^2^)+(0.0300P)^2^+3.0000P] where P=(Fo^2^+2Fc^2^)/3'
_refine_ls_weighting_scheme calc
_refine_ls_wR_factor_gt 0.0658
_refine_ls_wR_factor_ref 0.0731
_reflns_Friedel_coverage 0.000
_reflns_number_gt 1305
_reflns_number_total 1579
_reflns_threshold_expression 'I > 2\s(I)'
_cod_data_source_file cm0c02098_si_001.cif
_cod_data_source_block 20040
_cod_database_code 4003614
_shelx_space_group_comment
; 
The symmetry employed for this shelxl refinement is uniquely defined 
by the following loop, which should always be used as a source of 
symmetry information in preference to the above space-group names. 
They are only intended as comments. 
;
_shelx_estimated_absorpt_t_min 0.156
_shelx_estimated_absorpt_t_max 0.407

loop_
_space_group_symop_operation_xyz
'x, y, z'
'-x+1/2, -y, z+1/2'
'-x, y+1/2, -z'
'x+1/2, -y+1/2, -z+1/2'
'-x, -y, -z'
'x-1/2, y, -z-1/2'
'x, -y-1/2, z'
'-x-1/2, y-1/2, z-1/2'

loop_
_atom_site_label
_atom_site_type_symbol
_atom_site_fract_x
_atom_site_fract_y
_atom_site_fract_z
_atom_site_U_iso_or_equiv
_atom_site_adp_type
_atom_site_occupancy
_atom_site_site_symmetry_order
_atom_site_calc_flag
_atom_site_refinement_flags_posn
_atom_site_refinement_flags_adp
_atom_site_refinement_flags_occupancy
_atom_site_disorder_assembly
_atom_site_disorder_group
Br1 Br 0.36891(4) 0.750000 0.55239(4) 0.01229(12) Uani 1 2 d S T P . .
Br2 Br 0.05805(4) 0.750000 0.63876(4) 0.01260(12) Uani 1 2 d S T P . .
Br3 Br 0.27719(4) 1.250000 0.79305(4) 0.01170(11) Uani 1 2 d S T P . .
Cu1 Cu 0.24555(5) 0.750000 0.69721(5) 0.01465(14) Uani 1 2 d S T P . .
K1 K 0.17576(9) 0.250000 0.48432(8) 0.0140(2) Uani 1 2 d S T P . .
K2 K 0.51318(9) 0.250000 0.67681(8) 0.0138(2) Uani 1 2 d S T P . .

loop_
_atom_site_aniso_label
_atom_site_aniso_U_11
_atom_site_aniso_U_22
_atom_site_aniso_U_33
_atom_site_aniso_U_23
_atom_site_aniso_U_13
_atom_site_aniso_U_12
Br1 0.0102(2) 0.0145(2) 0.0121(2) 0.000 0.00034(16) 0.000
Br2 0.0103(2) 0.0138(2) 0.0137(2) 0.000 0.00001(16) 0.000
Br3 0.0113(2) 0.0115(2) 0.0123(2) 0.000 0.00025(16) 0.000
Cu1 0.0125(3) 0.0168(3) 0.0146(3) 0.000 0.0005(2) 0.000
K1 0.0143(5) 0.0129(4) 0.0149(4) 0.000 0.0003(4) 0.000
K2 0.0121(5) 0.0143(4) 0.0151(4) 0.000 -0.0010(4) 0.000

loop_
_atom_type_symbol
_atom_type_description
_atom_type_scat_dispersion_real
_atom_type_scat_dispersion_imag
_atom_type_scat_source
K K 0.2009 0.2494 'International Tables Vol C Tables 4.2.6.8 and 6.1.1.4'
Cu Cu 0.3201 1.2651 'International Tables Vol C Tables 4.2.6.8 and 6.1.1.4'
Br Br -0.2901 2.4595 'International Tables Vol C Tables 4.2.6.8 and 6.1.1.4'

loop_
_geom_angle_atom_site_label_1
_geom_angle_atom_site_label_2
_geom_angle_atom_site_label_3
_geom_angle
_geom_angle_site_symmetry_1
_geom_angle_site_symmetry_3
_geom_angle_publ_flag
Cu1 Br1 K2 87.58(3) . 1_565 ?
Cu1 Br1 K2 87.58(3) . . ?
K2 Br1 K2 82.75(3) 1_565 . ?
Cu1 Br1 K1 75.78(2) . 1_565 ?
K2 Br1 K1 96.43(2) 1_565 1_565 ?
K2 Br1 K1 163.36(3) . 1_565 ?
Cu1 Br1 K1 75.78(2) . . ?
K2 Br1 K1 163.36(3) 1_565 . ?
K2 Br1 K1 96.43(2) . . ?
K1 Br1 K1 79.59(3) 1_565 . ?
Cu1 Br1 K2 167.06(3) . 5_666 ?
K2 Br1 K2 102.06(2) 1_565 5_666 ?
K2 Br1 K2 102.06(2) . 5_666 ?
K1 Br1 K2 94.38(3) 1_565 5_666 ?
K1 Br1 K2 94.38(3) . 5_666 ?
Cu1 Br2 K2 86.11(2) . 6_567 ?
Cu1 Br2 K2 86.11(2) . 6_557 ?
K2 Br2 K2 81.49(3) 6_567 6_557 ?
Cu1 Br2 K1 76.60(3) . . ?
K2 Br2 K1 162.67(3) 6_567 . ?
K2 Br2 K1 96.095(19) 6_557 . ?
Cu1 Br2 K1 76.60(3) . 1_565 ?
K2 Br2 K1 96.096(19) 6_567 1_565 ?
K2 Br2 K1 162.67(3) 6_557 1_565 ?
K1 Br2 K1 81.07(3) . 1_565 ?
Cu1 Br2 K1 169.18(3) . 5_566 ?
K2 Br2 K1 102.02(3) 6_567 5_566 ?
K2 Br2 K1 102.02(3) 6_557 5_566 ?
K1 Br2 K1 95.27(3) . 5_566 ?
K1 Br2 K1 95.27(3) 1_565 5_566 ?
Cu1 Br3 Cu1 116.74(3) 1_565 . ?
Cu1 Br3 K2 84.79(2) 1_565 1_565 ?
Cu1 Br3 K2 84.79(2) . 1_565 ?
Cu1 Br3 K2 84.48(2) 1_565 6_567 ?
Cu1 Br3 K2 84.48(2) . 6_567 ?
K2 Br3 K2 159.45(2) 1_565 6_567 ?
Cu1 Br3 K1 81.862(18) 1_565 2_575 ?
Cu1 Br3 K1 161.13(2) . 2_575 ?
K2 Br3 K1 100.91(3) 1_565 2_575 ?
K2 Br3 K1 94.85(3) 6_567 2_575 ?
Cu1 Br3 K1 161.13(2) 1_565 2_565 ?
Cu1 Br3 K1 81.863(18) . 2_565 ?
K2 Br3 K1 100.91(3) 1_565 2_565 ?
K2 Br3 K1 94.85(3) 6_567 2_565 ?
K1 Br3 K1 79.40(3) 2_575 2_565 ?
Br1 Cu1 Br2 110.83(3) . . ?
Br1 Cu1 Br3 106.86(2) . 1_545 ?
Br2 Cu1 Br3 107.77(2) . 1_545 ?
Br1 Cu1 Br3 106.86(2) . . ?
Br2 Cu1 Br3 107.77(2) . . ?
Br3 Cu1 Br3 116.74(3) 1_545 . ?
Br1 Cu1 K1 63.39(2) . . ?
Br2 Cu1 K1 62.08(2) . . ?
Br3 Cu1 K1 85.448(16) 1_545 . ?
Br3 Cu1 K1 157.81(2) . . ?
Br1 Cu1 K1 63.39(2) . 1_565 ?
Br2 Cu1 K1 62.08(2) . 1_565 ?
Br3 Cu1 K1 157.81(2) 1_545 1_565 ?
Br3 Cu1 K1 85.448(16) . 1_565 ?
K1 Cu1 K1 72.36(2) . 1_565 ?
Br1 Cu1 K1 126.41(3) . 2_565 ?
Br2 Cu1 K1 122.76(3) . 2_565 ?
Br3 Cu1 K1 58.414(16) 1_545 2_565 ?
Br3 Cu1 K1 58.413(16) . 2_565 ?
K1 Cu1 K1 143.732(12) . 2_565 ?
K1 Cu1 K1 143.732(12) 1_565 2_565 ?
Br1 Cu1 K2 141.646(18) . 6_557 ?
Br2 Cu1 K2 55.62(2) . 6_557 ?
Br3 Cu1 K2 56.39(2) 1_545 6_557 ?
Br3 Cu1 K2 111.46(3) . 6_557 ?
K1 Cu1 K2 80.05(2) . 6_557 ?
K1 Cu1 K2 117.69(3) 1_565 6_557 ?
K1 Cu1 K2 77.33(2) 2_565 6_557 ?
Br1 Cu1 K2 141.646(18) . 6_567 ?
Br2 Cu1 K2 55.62(2) . 6_567 ?
Br3 Cu1 K2 111.46(3) 1_545 6_567 ?
Br3 Cu1 K2 56.39(2) . 6_567 ?
K1 Cu1 K2 117.69(3) . 6_567 ?
K1 Cu1 K2 80.05(2) 1_565 6_567 ?
K1 Cu1 K2 77.33(2) 2_565 6_567 ?
K2 Cu1 K2 65.36(2) 6_557 6_567 ?
Br1 Cu1 K2 54.49(2) . 1_565 ?
Br2 Cu1 K2 140.993(19) . 1_565 ?
Br3 Cu1 K2 111.12(3) 1_545 1_565 ?
Br3 Cu1 K2 56.17(2) . 1_565 ?
K1 Cu1 K2 117.88(3) . 1_565 ?
K1 Cu1 K2 80.32(2) 1_565 1_565 ?
K1 Cu1 K2 81.57(2) 2_565 1_565 ?
K2 Cu1 K2 158.90(2) 6_557 1_565 ?
K2 Cu1 K2 110.572(9) 6_567 1_565 ?
Br1 Cu1 K2 54.49(2) . . ?
Br2 Cu1 K2 140.993(19) . . ?
Br3 Cu1 K2 56.170(19) 1_545 . ?
Br3 Cu1 K2 111.12(3) . . ?
K1 Cu1 K2 80.32(2) . . ?
K1 Cu1 K2 117.88(3) 1_565 . ?
K1 Cu1 K2 81.57(2) 2_565 . ?
K2 Cu1 K2 110.573(9) 6_557 . ?
K2 Cu1 K2 158.90(2) 6_567 . ?
K2 Cu1 K2 65.17(2) 1_565 . ?
Br2 K1 Br2 81.07(3) . 1_545 ?
Br2 K1 Br2 84.73(3) . 5_566 ?
Br2 K1 Br2 84.73(3) 1_545 5_566 ?
Br2 K1 Br1 74.974(17) . . ?
Br2 K1 Br1 124.94(4) 1_545 . ?
Br2 K1 Br1 139.432(15) 5_566 . ?
Br2 K1 Br1 124.94(4) . 1_545 ?
Br2 K1 Br1 74.974(17) 1_545 1_545 ?
Br2 K1 Br1 139.432(15) 5_566 1_545 ?
Br1 K1 Br1 79.59(3) . 1_545 ?
Br2 K1 Br3 162.62(4) . 2_564 ?
Br2 K1 Br3 97.124(11) 1_545 2_564 ?
Br2 K1 Br3 77.89(2) 5_566 2_564 ?
Br1 K1 Br3 118.87(4) . 2_564 ?
Br1 K1 Br3 70.436(17) 1_545 2_564 ?
Br2 K1 Br3 97.124(11) . 2_574 ?
Br2 K1 Br3 162.62(4) 1_545 2_574 ?
Br2 K1 Br3 77.89(2) 5_566 2_574 ?
Br1 K1 Br3 70.436(18) . 2_574 ?
Br1 K1 Br3 118.87(4) 1_545 2_574 ?
Br3 K1 Br3 79.40(3) 2_564 2_574 ?
Br2 K1 Cu1 41.327(17) . . ?
Br2 K1 Cu1 90.94(3) 1_545 . ?
Br2 K1 Cu1 125.69(3) 5_566 . ?
Br1 K1 Cu1 40.828(16) . . ?
Br1 K1 Cu1 89.94(3) 1_545 . ?
Br3 K1 Cu1 155.84(4) 2_564 . ?
Br3 K1 Cu1 99.102(14) 2_574 . ?
Br2 K1 Cu1 90.94(3) . 1_545 ?
Br2 K1 Cu1 41.326(17) 1_545 1_545 ?
Br2 K1 Cu1 125.69(3) 5_566 1_545 ?
Br1 K1 Cu1 89.94(3) . 1_545 ?
Br1 K1 Cu1 40.829(16) 1_545 1_545 ?
Br3 K1 Cu1 99.103(14) 2_564 1_545 ?
Br3 K1 Cu1 155.84(4) 2_574 1_545 ?
Cu1 K1 Cu1 72.36(2) . 1_545 ?
Br2 K1 Cu1 135.072(19) . 2_564 ?
Br2 K1 Cu1 135.072(19) 1_545 2_564 ?
Br2 K1 Cu1 75.62(3) 5_566 2_564 ?
Br1 K1 Cu1 94.41(3) . 2_564 ?
Br1 K1 Cu1 94.41(3) 1_545 2_564 ?
Br3 K1 Cu1 39.723(13) 2_564 2_564 ?
Br3 K1 Cu1 39.723(13) 2_574 2_564 ?
Cu1 K1 Cu1 133.25(2) . 2_564 ?
Cu1 K1 Cu1 133.25(2) 1_545 2_564 ?
Br2 K1 K1 49.464(14) . 1_565 ?
Br2 K1 K1 130.537(14) 1_545 1_565 ?
Br2 K1 K1 90.0 5_566 1_565 ?
Br1 K1 K1 50.204(14) . 1_565 ?
Br1 K1 K1 129.795(14) 1_545 1_565 ?
Br3 K1 K1 129.701(13) 2_564 1_565 ?
Br3 K1 K1 50.298(13) 2_574 1_565 ?
Cu1 K1 K1 53.819(12) . 1_565 ?
Cu1 K1 K1 126.181(12) 1_545 1_565 ?
Cu1 K1 K1 90.0 2_564 1_565 ?
Br2 K1 K1 130.537(14) . 1_545 ?
Br2 K1 K1 49.464(14) 1_545 1_545 ?
Br2 K1 K1 90.0 5_566 1_545 ?
Br1 K1 K1 129.795(14) . 1_545 ?
Br1 K1 K1 50.204(14) 1_545 1_545 ?
Br3 K1 K1 50.298(13) 2_564 1_545 ?
Br3 K1 K1 129.701(13) 2_574 1_545 ?
Cu1 K1 K1 126.181(12) . 1_545 ?
Cu1 K1 K1 53.819(12) 1_545 1_545 ?
Cu1 K1 K1 90.0 2_564 1_545 ?
K1 K1 K1 180.0 1_565 1_545 ?
Br1 K2 Br1 82.75(3) . 1_545 ?
Br1 K2 Br2 92.042(13) . 6_657 ?
Br1 K2 Br2 153.96(4) 1_545 6_657 ?
Br1 K2 Br2 153.96(4) . 6_647 ?
Br1 K2 Br2 92.042(13) 1_545 6_647 ?
Br2 K2 Br2 81.49(3) 6_657 6_647 ?
Br1 K2 Br3 74.85(2) . 1_545 ?
Br1 K2 Br3 74.85(2) 1_545 1_545 ?
Br2 K2 Br3 79.16(2) 6_657 1_545 ?
Br2 K2 Br3 79.16(2) 6_647 1_545 ?
Br1 K2 Br3 127.73(2) . 6_647 ?
Br1 K2 Br3 127.73(2) 1_545 6_647 ?
Br2 K2 Br3 75.08(2) 6_657 6_647 ?
Br2 K2 Br3 75.08(2) 6_647 6_647 ?
Br3 K2 Br3 145.75(4) 1_545 6_647 ?
Br1 K2 Br1 77.94(2) . 5_666 ?
Br1 K2 Br1 77.94(2) 1_545 5_666 ?
Br2 K2 Br1 126.03(3) 6_657 5_666 ?
Br2 K2 Br1 126.03(3) 6_647 5_666 ?
Br3 K2 Br1 143.45(4) 1_545 5_666 ?
Br3 K2 Br1 70.79(3) 6_647 5_666 ?
Br1 K2 Cu1 105.053(11) . 6_657 ?
Br1 K2 Cu1 166.78(3) 1_545 6_657 ?
Br2 K2 Cu1 38.274(16) 6_657 6_657 ?
Br2 K2 Cu1 85.40(3) 6_647 6_657 ?
Br3 K2 Cu1 117.21(3) 1_545 6_657 ?
Br3 K2 Cu1 39.137(13) 6_647 6_657 ?
Br1 K2 Cu1 93.07(3) 5_666 6_657 ?
Br1 K2 Cu1 166.78(3) . 6_647 ?
Br1 K2 Cu1 105.054(11) 1_545 6_647 ?
Br2 K2 Cu1 85.40(3) 6_657 6_647 ?
Br2 K2 Cu1 38.275(16) 6_647 6_647 ?
Br3 K2 Cu1 117.21(3) 1_545 6_647 ?
Br3 K2 Cu1 39.137(13) 6_647 6_647 ?
Br1 K2 Cu1 93.07(3) 5_666 6_647 ?
Cu1 K2 Cu1 65.36(2) 6_657 6_647 ?
Br1 K2 Cu1 37.932(16) . . ?
Br1 K2 Cu1 85.59(3) 1_545 . ?
Br2 K2 Cu1 75.056(19) 6_657 . ?
Br2 K2 Cu1 116.43(3) 6_647 . ?
Br3 K2 Cu1 39.041(14) 1_545 . ?
Br3 K2 Cu1 145.677(15) 6_647 . ?
Br1 K2 Cu1 115.43(3) 5_666 . ?
Cu1 K2 Cu1 107.170(12) 6_657 . ?
Cu1 K2 Cu1 151.25(3) 6_647 . ?
Br1 K2 Cu1 85.59(3) . 1_545 ?
Br1 K2 Cu1 37.932(16) 1_545 1_545 ?
Br2 K2 Cu1 116.43(3) 6_657 1_545 ?
Br2 K2 Cu1 75.056(19) 6_647 1_545 ?
Br3 K2 Cu1 39.040(13) 1_545 1_545 ?
Br3 K2 Cu1 145.677(15) 6_647 1_545 ?
Br1 K2 Cu1 115.43(3) 5_666 1_545 ?
Cu1 K2 Cu1 151.25(3) 6_657 1_545 ?
Cu1 K2 Cu1 107.170(12) 6_647 1_545 ?
Cu1 K2 Cu1 65.17(2) . 1_545 ?
Br1 K2 K2 48.625(14) . 1_565 ?
Br1 K2 K2 131.374(14) 1_545 1_565 ?
Br2 K2 K2 49.254(14) 6_657 1_565 ?
Br2 K2 K2 130.746(14) 6_647 1_565 ?
Br3 K2 K2 90.0 1_545 1_565 ?
Br3 K2 K2 90.0 6_647 1_565 ?
Br1 K2 K2 90.0 5_666 1_565 ?
Cu1 K2 K2 57.322(10) 6_657 1_565 ?
Cu1 K2 K2 122.679(10) 6_647 1_565 ?
Cu1 K2 K2 57.415(10) . 1_565 ?
Cu1 K2 K2 122.583(10) 1_545 1_565 ?

loop_
_geom_bond_atom_site_label_1
_geom_bond_atom_site_label_2
_geom_bond_distance
_geom_bond_site_symmetry_2
_geom_bond_publ_flag
Br1 Cu1 2.4529(8) . ?
Br1 K2 3.2481(9) 1_565 ?
Br1 K2 3.2481(9) . ?
Br1 K1 3.3544(10) 1_565 ?
Br1 K1 3.3544(10) . ?
Br1 K2 3.3588(12) 5_666 ?
Br2 Cu1 2.4688(9) . ?
Br2 K2 3.2893(9) 6_567 ?
Br2 K2 3.2893(9) 6_557 ?
Br2 K1 3.3033(9) . ?
Br2 K1 3.3034(9) 1_565 ?
Br2 K1 3.3440(13) 5_566 ?
Br3 Cu1 2.5215(4) 1_565 ?
Br3 Cu1 2.5215(4) . ?
Br3 K2 3.3253(12) 1_565 ?
Br3 K2 3.3270(12) 6_567 ?
Br3 K1 3.3609(9) 2_575 ?
Br3 K1 3.3609(9) 2_565 ?
Cu1 K1 3.6368(10) . ?
Cu1 K1 3.6368(10) 1_565 ?
Cu1 K1 3.9057(13) 2_565 ?
Cu1 K2 3.9764(11) 6_557 ?
Cu1 K2 3.9764(11) 6_567 ?
Cu1 K2 3.9866(11) 1_565 ?
Cu1 K2 3.9866(11) . ?
K1 K1 4.2939(3) 1_565 ?
K1 K1 4.2939(3) 1_545 ?
K2 K2 4.2939(3) 1_565 ?
